data_7216817
loop_
_publ_author_name
'Du, Peng'
'Yang, Yan'
'Kang, Da-Wei'
'Yang, Jin'
'Liu, Ying-Ying'
'Ma, Jian-Fang'

_publ_section_title
;
 Four cluster-containing highly connected coordination networks:
 syntheses, structures, and properties
;
_journal_issue 28
_journal_name_full CrystEngComm
_journal_page_first 6372
_journal_paper_doi 10.1039/c4ce00098f
_journal_volume 16
_journal_year 2014
_chemical_formula_moiety 'C96 H72 N6 O34 Zn8'
_chemical_formula_sum 'C96 H72 N6 O34 Zn8'
_chemical_formula_weight 2376.56
_chemical_name_systematic
;
 ?
;
_space_group_IT_number 2
_symmetry_cell_setting triclinic
_symmetry_space_group_name_Hall '-P 1'
_symmetry_space_group_name_H-M 'P -1'
_atom_sites_solution_hydrogens geom
_atom_sites_solution_primary direct
_atom_sites_solution_secondary difmap
_audit_creation_method SHELXL-97
_cell_angle_alpha 97.903(4)
_cell_angle_beta 107.597(5)
_cell_angle_gamma 95.036(4)
_cell_formula_units_Z 1
_cell_length_a 10.4910(5)
_cell_length_b 14.4420(8)
_cell_length_c 15.7380(9)
_cell_measurement_reflns_used 5375
_cell_measurement_temperature 293(2)
_cell_measurement_theta_max 29.2176
_cell_measurement_theta_min 2.8692
_cell_volume 2230.1(2)
_computing_cell_refinement CrysAlis
_computing_data_collection 'CrysAlis (Oxford Diffraction, 2006)'
_computing_data_reduction CrysAlis
_computing_structure_refinement 'SHELXL-97 (Sheldrick, 2008)'
_computing_structure_solution 'SHELXL-97 (Sheldrick, 2008)'
_diffrn_ambient_temperature 293(2)
_diffrn_detector_area_resol_mean 10.2375
_diffrn_measured_fraction_theta_full 0.995
_diffrn_measured_fraction_theta_max 0.995
_diffrn_measurement_device_type 'Oxford Diffraction Gemini R Ultra'
_diffrn_measurement_method '\w scan'
_diffrn_radiation_monochromator graphite
_diffrn_radiation_source 'fine-focus sealed tube'
_diffrn_radiation_type MoK\a
_diffrn_radiation_wavelength 0.71069
_diffrn_reflns_av_R_equivalents 0.0290
_diffrn_reflns_av_sigmaI/netI 0.0505
_diffrn_reflns_limit_h_max 12
_diffrn_reflns_limit_h_min -12
_diffrn_reflns_limit_k_max 17
_diffrn_reflns_limit_k_min -17
_diffrn_reflns_limit_l_max 15
_diffrn_reflns_limit_l_min -18
_diffrn_reflns_number 13682
_diffrn_reflns_theta_full 25.03
_diffrn_reflns_theta_max 25.03
_diffrn_reflns_theta_min 2.87
_exptl_absorpt_coefficient_mu 2.209
_exptl_absorpt_correction_T_max 0.6542
_exptl_absorpt_correction_T_min 0.5206
_exptl_crystal_colour colourless
_exptl_crystal_density_diffrn 1.770
_exptl_crystal_density_method 'not measured'
_exptl_crystal_description Block
_exptl_crystal_F_000 1202
_exptl_crystal_size_max 0.34
_exptl_crystal_size_mid 0.23
_exptl_crystal_size_min 0.21
_refine_diff_density_max 0.479
_refine_diff_density_min -0.453
_refine_diff_density_rms 0.082
_refine_ls_extinction_method none
_refine_ls_goodness_of_fit_ref 1.038
_refine_ls_hydrogen_treatment mixed
_refine_ls_matrix_type full
_refine_ls_number_parameters 666
_refine_ls_number_reflns 7848
_refine_ls_number_restraints 5
_refine_ls_restrained_S_all 1.038
_refine_ls_R_factor_all 0.0467
_refine_ls_R_factor_gt 0.0360
_refine_ls_shift/su_max 0.001
_refine_ls_shift/su_mean 0.000
_refine_ls_structure_factor_coef Fsqd
_refine_ls_weighting_details 'calc w=1/[\s^2^(Fo^2^)+(0.0370P)^2^+0.8725P] where P=(Fo^2^+2Fc^2^)/3'
_refine_ls_weighting_scheme calc
_refine_ls_wR_factor_gt 0.0809
_refine_ls_wR_factor_ref 0.0889
_reflns_number_gt 6558
_reflns_number_total 7848
_reflns_threshold_expression >2\s(I)
_cod_data_source_file c4ce00098f2.cif
_cod_data_source_block Compound-2
_cod_depositor_comments
;
The following automatic conversions were performed:

'_symmetry_cell_setting' value 'Triclinic' changed to 'triclinic'
according to
/usr/data/users/saulius/crontab/automatic-downloads/rss-feeds/RSC/lib/dictionaries/cif_core.dic
dictionary named 'cif_core.dic' version 2.4.2 from 2011-04-26.

Automatic conversion script
Id: cif_fix_values 2281 2013-09-26 08:29:07Z andrius 
;
_cod_original_sg_symbol_H-M P-1
_cod_database_code 7216817

loop_
_symmetry_equiv_pos_as_xyz
'x, y, z'
'-x, -y, -z'

loop_
_atom_site_label
_atom_site_type_symbol
_atom_site_fract_x
_atom_site_fract_y
_atom_site_fract_z
_atom_site_U_iso_or_equiv
_atom_site_adp_type
_atom_site_occupancy
_atom_site_symmetry_multiplicity
_atom_site_calc_flag
_atom_site_refinement_flags
_atom_site_disorder_assembly
_atom_site_disorder_group
Zn1 Zn 0.16334(3) -0.53487(3) 0.73417(3) 0.02361(11) Uani 1 1 d . . .
Zn2 Zn 0.61482(3) 0.33914(3) 0.08859(3) 0.02537(11) Uani 1 1 d . . .
Zn3 Zn 0.39319(3) 0.41875(2) -0.07634(2) 0.01782(10) Uani 1 1 d . . .
Zn4 Zn 0.95039(4) -0.31034(3) 0.19888(3) 0.02353(11) Uani 1 1 d . . .
C1 C 0.5383(3) -0.4827(2) 0.7103(2) 0.0211(7) Uani 1 1 d . . .
C2 C 0.6598(3) -0.5169(2) 0.7390(2) 0.0213(7) Uani 1 1 d . . .
H2 H 0.6743 -0.5551 0.7831 0.026 Uiso 1 1 calc R . .
C3 C 0.7605(3) -0.4944(2) 0.7022(2) 0.0212(7) Uani 1 1 d . . .
C4 C 0.7373(3) -0.4393(2) 0.6360(2) 0.0270(8) Uani 1 1 d . . .
H4 H 0.8052 -0.4233 0.6118 0.032 Uiso 1 1 calc R . .
C5 C 0.6136(3) -0.4073(2) 0.6050(2) 0.0272(8) Uani 1 1 d . . .
C6 C 0.5131(3) -0.4284(2) 0.6420(2) 0.0269(8) Uani 1 1 d . . .
H6 H 0.4301 -0.4068 0.6216 0.032 Uiso 1 1 calc R . .
C7 C 0.4341(3) -0.5023(2) 0.7548(2) 0.0234(7) Uani 1 1 d . . .
C8 C 0.8925(3) -0.5302(2) 0.7344(2) 0.0226(7) Uani 1 1 d . . .
C9 C 0.4799(3) -0.3266(3) 0.4935(3) 0.0331(9) Uani 1 1 d . . .
H9A H 0.4474 -0.2881 0.5360 0.040 Uiso 1 1 calc R . .
H9B H 0.4136 -0.3820 0.4649 0.040 Uiso 1 1 calc R . .
C10 C 0.4998(3) -0.2714(2) 0.4233(2) 0.0272(8) Uani 1 1 d . . .
C11 C 0.6201(3) -0.2636(3) 0.4038(2) 0.0323(9) Uani 1 1 d . . .
H11 H 0.6893 -0.2958 0.4325 0.039 Uiso 1 1 calc R . .
C12 C 0.6381(3) -0.2087(3) 0.3424(2) 0.0305(8) Uani 1 1 d . . .
H12 H 0.7202 -0.2041 0.3310 0.037 Uiso 1 1 calc R . .
C13 C 0.5381(3) -0.1603(2) 0.2973(2) 0.0258(8) Uani 1 1 d . . .
C14 C 0.4159(3) -0.1715(3) 0.3150(3) 0.0340(9) Uani 1 1 d . . .
H14 H 0.3452 -0.1416 0.2846 0.041 Uiso 1 1 calc R . .
C15 C 0.3977(3) -0.2258(3) 0.3766(3) 0.0349(9) Uani 1 1 d . . .
H15 H 0.3150 -0.2320 0.3870 0.042 Uiso 1 1 calc R . .
C16 C 0.5624(3) -0.0965(2) 0.2360(2) 0.0252(8) Uani 1 1 d . . .
C17 C 0.6446(3) -0.1154(2) 0.1813(2) 0.0249(8) Uani 1 1 d . . .
C18 C 0.6710(4) -0.0500(3) 0.1302(3) 0.0385(10) Uani 1 1 d . . .
H18 H 0.7271 -0.0625 0.0954 0.046 Uiso 1 1 calc R . .
C19 C 0.6158(4) 0.0333(3) 0.1295(3) 0.0459(11) Uani 1 1 d . . .
H19 H 0.6342 0.0765 0.0946 0.055 Uiso 1 1 calc R . .
C20 C 0.5338(4) 0.0514(3) 0.1811(3) 0.0409(10) Uani 1 1 d . . .
H20 H 0.4940 0.1065 0.1799 0.049 Uiso 1 1 calc R . .
C21 C 0.5095(4) -0.0112(3) 0.2346(3) 0.0332(9) Uani 1 1 d . . .
H21 H 0.4564 0.0038 0.2709 0.040 Uiso 1 1 calc R . .
C22 C 0.6952(3) -0.2083(2) 0.1668(2) 0.0247(8) Uani 1 1 d . . .
C23 C 1.0152(3) 0.3135(2) 0.1380(2) 0.0232(7) Uani 1 1 d . . .
C24 C 1.1175(3) 0.3398(2) 0.1031(2) 0.0212(7) Uani 1 1 d . . .
H24 H 1.1060 0.3836 0.0642 0.025 Uiso 1 1 calc R . .
C25 C 1.2360(3) 0.3005(2) 0.1263(2) 0.0206(7) Uani 1 1 d . . .
C26 C 1.2525(3) 0.2354(2) 0.1847(2) 0.0271(8) Uani 1 1 d . . .
H26 H 1.3335 0.2106 0.2022 0.032 Uiso 1 1 calc R . .
C27 C 1.1492(3) 0.2075(3) 0.2168(2) 0.0300(8) Uani 1 1 d . A .
C28 C 1.0323(3) 0.2469(3) 0.1949(2) 0.0303(8) Uani 1 1 d . . .
H28 H 0.9640 0.2290 0.2181 0.036 Uiso 1 1 calc R . .
C29 C 0.8882(3) 0.3578(2) 0.1148(2) 0.0244(7) Uani 1 1 d . . .
C30 C 1.3472(3) 0.3300(2) 0.0897(2) 0.0212(7) Uani 1 1 d . . .
C31 C 1.1502(17) 0.1526(5) 0.3517(6) 0.078(4) Uani 0.80(2) 1 d P A 1
H31A H 1.0684 0.1808 0.3474 0.094 Uiso 0.80(2) 1 calc PR A 1
H31B H 1.2258 0.1959 0.3937 0.094 Uiso 0.80(2) 1 calc PR A 1
C31' C 1.072(2) 0.1311(16) 0.3184(18) 0.022(6) Uiso 0.20(2) 1 d P A 2
H31C H 0.9816 0.1045 0.2796 0.026 Uiso 0.20(2) 1 calc PR A 2
H31D H 1.0697 0.1923 0.3517 0.026 Uiso 0.20(2) 1 calc PR A 2
C32 C 1.1405(7) 0.0601(3) 0.3855(3) 0.0662(16) Uani 1 1 d . . .
C33 C 1.2586(6) 0.0366(3) 0.4380(4) 0.0634(15) Uani 1 1 d . A .
H33 H 1.3394 0.0741 0.4460 0.076 Uiso 1 1 calc R . .
C34 C 1.2606(4) -0.0417(3) 0.4795(3) 0.0466(11) Uani 1 1 d . . .
H34 H 1.3423 -0.0563 0.5148 0.056 Uiso 1 1 calc R A .
C35 C 1.1415(4) -0.0986(2) 0.4688(2) 0.0293(8) Uani 1 1 d . A .
C36 C 1.0234(4) -0.0759(3) 0.4146(3) 0.0404(10) Uani 1 1 d . . .
H36 H 0.9423 -0.1136 0.4056 0.048 Uiso 1 1 calc R A .
C37 C 1.0235(6) 0.0020(3) 0.3734(3) 0.0566(13) Uani 1 1 d . A .
H37 H 0.9423 0.0157 0.3365 0.068 Uiso 1 1 calc R . .
C38 C 1.1418(3) -0.1785(2) 0.5197(2) 0.0283(8) Uani 1 1 d . . .
C39 C 1.2187(4) -0.1637(3) 0.6094(3) 0.0421(10) Uani 1 1 d . A .
H39 H 1.2735 -0.1062 0.6346 0.051 Uiso 1 1 calc R . .
C40 C 1.2174(5) -0.2312(3) 0.6632(3) 0.0531(12) Uani 1 1 d . . .
H40 H 1.2740 -0.2202 0.7229 0.064 Uiso 1 1 calc R A .
C41 C 1.1326(5) -0.3142(3) 0.6284(3) 0.0542(12) Uani 1 1 d . A .
H41 H 1.1273 -0.3587 0.6652 0.065 Uiso 1 1 calc R . .
C42 C 1.0554(4) -0.3315(3) 0.5392(3) 0.0420(10) Uani 1 1 d . . .
H42 H 0.9991 -0.3886 0.5153 0.050 Uiso 1 1 calc R A .
C43 C 1.0597(3) -0.2650(2) 0.4833(2) 0.0276(8) Uani 1 1 d . A .
C44 C 0.9855(3) -0.2970(2) 0.3859(2) 0.0281(8) Uani 1 1 d . . .
C45 C 1.1401(4) -0.2548(3) 0.0962(2) 0.0323(9) Uani 1 1 d . . .
H45 H 1.1570 -0.3164 0.0830 0.039 Uiso 1 1 calc R . .
C46 C 1.0651(3) -0.1384(2) 0.1495(2) 0.0303(8) Uani 1 1 d . . .
H46 H 1.0206 -0.0997 0.1797 0.036 Uiso 1 1 calc R . .
C47 C 1.1723(4) -0.0151(3) 0.0855(3) 0.0423(10) Uani 1 1 d . . .
H47A H 1.2622 -0.0068 0.0801 0.051 Uiso 1 1 calc R . .
H47B H 1.1707 0.0312 0.1359 0.051 Uiso 1 1 calc R . .
C48 C 1.0711(4) 0.0020(3) -0.0006(3) 0.0530(13) Uani 1 1 d . . .
H48A H 1.0989 0.0635 -0.0122 0.064 Uiso 1 1 calc R . .
H48B H 1.0735 -0.0447 -0.0505 0.064 Uiso 1 1 calc R . .
N1 N 1.0595(3) -0.23070(19) 0.14525(19) 0.0255(6) Uani 1 1 d . . .
N2 N 1.1436(3) -0.1098(2) 0.1040(2) 0.0306(7) Uani 1 1 d . . .
N3 N 1.1922(3) -0.1841(2) 0.0689(2) 0.0366(8) Uani 1 1 d . . .
O1 O 0.3228(2) -0.47068(18) 0.7243(2) 0.0398(7) Uani 1 1 d . . .
O2 O 0.4615(2) -0.54648(18) 0.81852(17) 0.0337(6) Uani 1 1 d . . .
O3 O 0.9069(2) -0.58731(16) 0.78772(16) 0.0279(6) Uani 1 1 d . . .
O4 O 0.9846(2) -0.49695(17) 0.70470(16) 0.0281(6) Uani 1 1 d . . .
O5 O 0.8192(2) -0.20936(17) 0.19110(18) 0.0344(6) Uani 1 1 d . . .
O6 O 0.6059(2) -0.27721(16) 0.12714(17) 0.0304(6) Uani 1 1 d . . .
O7 O 0.6042(2) -0.3537(2) 0.53908(19) 0.0482(8) Uani 1 1 d . . .
O8 O 0.8017(2) 0.3335(2) 0.15331(16) 0.0358(6) Uani 1 1 d . . .
O9 O 0.8721(2) 0.41356(17) 0.06109(17) 0.0310(6) Uani 1 1 d . . .
O10 O 1.3205(2) 0.37658(18) 0.02788(16) 0.0317(6) Uani 1 1 d . . .
O11 O 1.4611(2) 0.30477(16) 0.12598(16) 0.0284(6) Uani 1 1 d . . .
O12 O 1.0361(2) -0.26816(17) 0.33008(16) 0.0325(6) Uani 1 1 d . A .
O13 O 0.8787(2) -0.35450(18) 0.36420(17) 0.0364(6) Uani 1 1 d . . .
O14 O 1.1676(3) 0.1360(2) 0.2676(2) 0.0513(8) Uani 1 1 d . . .
O15 O 0.5871(2) 0.43597(15) 0.01290(15) 0.0205(5) Uani 1 1 d D . .
H15O H 0.645(3) 0.439(3) -0.011(2) 0.031 Uiso 1 1 d D . .
O16 O 0.8073(2) -0.42048(15) 0.14856(15) 0.0199(5) Uani 1 1 d D . .
H16O H 0.833(3) -0.4591(18) 0.117(2) 0.030 Uiso 1 1 d D . .
O1W O 0.5948(2) 0.21958(19) -0.00299(18) 0.0365(6) Uani 1 1 d D . .
H1WA H 0.533(2) 0.229(3) -0.0502(16) 0.055 Uiso 1 1 d D . .
H1WB H 0.667(2) 0.207(3) -0.014(2) 0.055 Uiso 1 1 d D . .

loop_
_atom_site_aniso_label
_atom_site_aniso_U_11
_atom_site_aniso_U_22
_atom_site_aniso_U_33
_atom_site_aniso_U_23
_atom_site_aniso_U_13
_atom_site_aniso_U_12
Zn1 0.01354(19) 0.0318(2) 0.0296(2) 0.01396(18) 0.00849(17) 0.00534(16)
Zn2 0.01494(19) 0.0317(2) 0.0353(3) 0.01677(19) 0.01033(18) 0.00879(16)
Zn3 0.01341(18) 0.0222(2) 0.0193(2) 0.00798(16) 0.00474(16) 0.00500(15)
Zn4 0.0208(2) 0.0267(2) 0.0251(2) 0.00994(17) 0.00800(17) 0.00234(16)
C1 0.0165(16) 0.0222(17) 0.0247(19) 0.0040(14) 0.0072(14) 0.0013(13)
C2 0.0178(16) 0.0210(16) 0.0255(19) 0.0064(14) 0.0059(14) 0.0045(13)
C3 0.0142(15) 0.0215(17) 0.030(2) 0.0055(15) 0.0096(14) 0.0035(13)
C4 0.0184(16) 0.035(2) 0.034(2) 0.0140(17) 0.0134(16) 0.0050(14)
C5 0.0241(18) 0.033(2) 0.031(2) 0.0175(17) 0.0116(16) 0.0069(15)
C6 0.0174(16) 0.035(2) 0.032(2) 0.0122(17) 0.0095(15) 0.0094(14)
C7 0.0181(17) 0.0239(17) 0.029(2) 0.0022(15) 0.0103(15) 0.0016(14)
C8 0.0174(16) 0.0218(17) 0.028(2) 0.0023(15) 0.0073(15) 0.0031(13)
C9 0.0265(19) 0.040(2) 0.037(2) 0.0156(18) 0.0113(17) 0.0108(16)
C10 0.0253(18) 0.0318(19) 0.027(2) 0.0107(16) 0.0093(16) 0.0074(15)
C11 0.0247(18) 0.045(2) 0.034(2) 0.0172(18) 0.0105(17) 0.0180(16)
C12 0.0204(17) 0.041(2) 0.035(2) 0.0143(18) 0.0121(16) 0.0113(15)
C13 0.0268(18) 0.0262(18) 0.026(2) 0.0046(15) 0.0099(16) 0.0065(15)
C14 0.0261(19) 0.042(2) 0.037(2) 0.0170(19) 0.0083(17) 0.0162(16)
C15 0.0237(18) 0.049(2) 0.039(2) 0.0160(19) 0.0157(18) 0.0128(17)
C16 0.0189(16) 0.0263(18) 0.028(2) 0.0031(15) 0.0030(15) 0.0080(14)
C17 0.0208(17) 0.0250(18) 0.029(2) 0.0082(15) 0.0046(15) 0.0088(14)
C18 0.043(2) 0.035(2) 0.049(3) 0.019(2) 0.026(2) 0.0088(18)
C19 0.053(3) 0.035(2) 0.058(3) 0.023(2) 0.021(2) 0.011(2)
C20 0.039(2) 0.026(2) 0.058(3) 0.0143(19) 0.009(2) 0.0139(17)
C21 0.0305(19) 0.034(2) 0.035(2) 0.0037(17) 0.0085(17) 0.0130(16)
C22 0.0263(19) 0.0281(19) 0.0256(19) 0.0137(16) 0.0117(16) 0.0080(15)
C23 0.0156(16) 0.0307(19) 0.0233(19) 0.0041(15) 0.0064(14) 0.0044(14)
C24 0.0168(16) 0.0237(17) 0.0253(19) 0.0062(14) 0.0085(14) 0.0039(13)
C25 0.0173(16) 0.0190(16) 0.0270(19) 0.0034(14) 0.0099(14) 0.0016(13)
C26 0.0219(17) 0.0306(19) 0.035(2) 0.0128(16) 0.0133(16) 0.0128(15)
C27 0.0317(19) 0.033(2) 0.035(2) 0.0183(17) 0.0183(17) 0.0085(16)
C28 0.0214(18) 0.040(2) 0.038(2) 0.0157(18) 0.0179(17) 0.0057(15)
C29 0.0178(16) 0.0312(19) 0.0242(19) -0.0004(16) 0.0087(15) 0.0029(14)
C30 0.0151(16) 0.0240(17) 0.0261(19) 0.0037(15) 0.0088(15) 0.0042(13)
C31 0.164(12) 0.034(3) 0.037(4) 0.017(3) 0.030(6) 0.007(5)
C32 0.135(5) 0.040(3) 0.050(3) 0.025(2) 0.056(3) 0.029(3)
C33 0.093(4) 0.033(2) 0.083(4) 0.012(3) 0.058(3) -0.004(3)
C34 0.048(2) 0.038(2) 0.057(3) 0.014(2) 0.021(2) 0.0016(19)
C35 0.042(2) 0.0266(19) 0.023(2) 0.0073(16) 0.0128(17) 0.0089(16)
C36 0.053(3) 0.038(2) 0.033(2) 0.0097(19) 0.013(2) 0.0143(19)
C37 0.099(4) 0.047(3) 0.033(3) 0.017(2) 0.022(3) 0.041(3)
C38 0.034(2) 0.0301(19) 0.025(2) 0.0116(16) 0.0104(17) 0.0109(16)
C39 0.054(3) 0.036(2) 0.029(2) 0.0047(18) 0.005(2) -0.0016(19)
C40 0.067(3) 0.055(3) 0.028(2) 0.013(2) -0.001(2) 0.007(2)
C41 0.084(3) 0.043(3) 0.038(3) 0.025(2) 0.014(2) 0.012(2)
C42 0.059(3) 0.031(2) 0.035(2) 0.0102(18) 0.012(2) 0.0023(19)
C43 0.0320(19) 0.0264(19) 0.027(2) 0.0091(16) 0.0104(16) 0.0060(15)
C44 0.0299(19) 0.0260(18) 0.032(2) 0.0046(16) 0.0121(17) 0.0130(16)
C45 0.039(2) 0.031(2) 0.036(2) 0.0075(17) 0.0220(18) 0.0100(16)
C46 0.0292(19) 0.031(2) 0.037(2) 0.0110(17) 0.0168(17) 0.0077(16)
C47 0.035(2) 0.034(2) 0.057(3) 0.021(2) 0.010(2) -0.0040(17)
C48 0.041(2) 0.051(3) 0.078(3) 0.041(3) 0.021(2) 0.007(2)
N1 0.0259(15) 0.0270(16) 0.0286(17) 0.0100(13) 0.0129(13) 0.0071(12)
N2 0.0264(15) 0.0298(17) 0.0363(19) 0.0135(14) 0.0085(14) 0.0010(13)
N3 0.0429(19) 0.0371(19) 0.039(2) 0.0087(15) 0.0249(16) 0.0091(15)
O1 0.0168(12) 0.0448(16) 0.073(2) 0.0352(15) 0.0232(13) 0.0134(11)
O2 0.0226(12) 0.0556(17) 0.0313(15) 0.0206(13) 0.0137(11) 0.0109(12)
O3 0.0206(12) 0.0339(13) 0.0365(15) 0.0185(12) 0.0118(11) 0.0134(10)
O4 0.0139(11) 0.0380(14) 0.0387(15) 0.0161(12) 0.0124(11) 0.0075(10)
O5 0.0218(13) 0.0320(14) 0.0523(18) 0.0111(13) 0.0127(12) 0.0092(10)
O6 0.0261(13) 0.0264(13) 0.0382(16) 0.0018(11) 0.0099(12) 0.0083(11)
O7 0.0266(14) 0.080(2) 0.057(2) 0.0518(17) 0.0193(14) 0.0217(14)
O8 0.0159(12) 0.0701(19) 0.0293(15) 0.0217(14) 0.0112(11) 0.0134(12)
O9 0.0259(13) 0.0365(14) 0.0382(16) 0.0150(12) 0.0148(12) 0.0145(11)
O10 0.0224(12) 0.0489(16) 0.0327(15) 0.0220(13) 0.0143(11) 0.0086(11)
O11 0.0180(12) 0.0351(14) 0.0399(15) 0.0167(12) 0.0148(11) 0.0087(10)
O12 0.0338(13) 0.0376(14) 0.0251(14) 0.0056(11) 0.0081(12) 0.0029(11)
O13 0.0277(13) 0.0425(15) 0.0370(16) -0.0040(13) 0.0128(12) 0.0019(12)
O14 0.0552(17) 0.0607(19) 0.069(2) 0.0492(17) 0.0422(17) 0.0320(15)
O15 0.0154(11) 0.0240(12) 0.0279(13) 0.0117(10) 0.0114(10) 0.0069(9)
O16 0.0168(11) 0.0241(12) 0.0208(13) 0.0038(10) 0.0079(10) 0.0068(9)
O1W 0.0276(14) 0.0383(15) 0.0443(17) 0.0043(13) 0.0120(13) 0.0113(12)

loop_
_atom_type_symbol
_atom_type_description
_atom_type_scat_dispersion_real
_atom_type_scat_dispersion_imag
_atom_type_scat_source
C C 0.0033 0.0016 'International Tables Vol C Tables 4.2.6.8 and 6.1.1.4'
H H 0.0000 0.0000 'International Tables Vol C Tables 4.2.6.8 and 6.1.1.4'
N N 0.0061 0.0033 'International Tables Vol C Tables 4.2.6.8 and 6.1.1.4'
O O 0.0106 0.0060 'International Tables Vol C Tables 4.2.6.8 and 6.1.1.4'
Zn Zn 0.2839 1.4301 'International Tables Vol C Tables 4.2.6.8 and 6.1.1.4'

loop_
_geom_angle_atom_site_label_1
_geom_angle_atom_site_label_2
_geom_angle_atom_site_label_3
_geom_angle
_geom_angle_site_symmetry_1
_geom_angle_site_symmetry_3
O1 Zn1 O4 128.03(9) . 1_455
O1 Zn1 O13 102.01(11) . 2_646
O4 Zn1 O13 97.43(11) 1_455 2_646
O1 Zn1 O16 112.90(10) . 2_646
O4 Zn1 O16 105.07(9) 1_455 2_646
O13 Zn1 O16 109.10(10) 2_646 2_646
O1 Zn1 Zn4 145.91(7) . 2_646
O4 Zn1 Zn4 85.71(6) 1_455 2_646
O13 Zn1 Zn4 74.41(7) 2_646 2_646
O16 Zn1 Zn4 42.76(6) 2_646 2_646
O11 Zn2 O8 126.73(9) 1_455 .
O11 Zn2 O15 113.03(9) 1_455 .
O8 Zn2 O15 114.45(9) . .
O11 Zn2 O1W 97.75(10) 1_455 .
O8 Zn2 O1W 94.33(11) . .
O15 Zn2 O1W 102.55(10) . .
O15 Zn3 O16 169.41(9) . 2_655
O15 Zn3 O6 94.48(9) . 2_655
O16 Zn3 O6 94.79(9) 2_655 2_655
O15 Zn3 O2 92.30(8) . 1_564
O16 Zn3 O2 93.23(8) 2_655 1_564
O6 Zn3 O2 87.39(10) 2_655 1_564
O15 Zn3 O10 88.66(8) . 1_455
O16 Zn3 O10 86.21(8) 2_655 1_455
O6 Zn3 O10 90.06(10) 2_655 1_455
O2 Zn3 O10 177.34(10) 1_564 1_455
O15 Zn3 O15 79.35(9) . 2_665
O16 Zn3 O15 91.28(8) 2_655 2_665
O6 Zn3 O15 173.75(8) 2_655 2_665
O2 Zn3 O15 93.75(9) 1_564 2_665
O10 Zn3 O15 88.86(9) 1_455 2_665
O12 Zn4 O16 122.17(9) . .
O12 Zn4 N1 103.35(11) . .
O16 Zn4 N1 133.91(11) . .
O12 Zn4 O5 92.17(11) . .
O16 Zn4 O5 95.69(9) . .
N1 Zn4 O5 88.94(10) . .
O12 Zn4 O3 85.62(10) . 2_746
O16 Zn4 O3 86.15(9) . 2_746
N1 Zn4 O3 90.83(9) . 2_746
O5 Zn4 O3 177.66(10) . 2_746
O12 Zn4 Zn1 80.09(7) . 2_646
O16 Zn4 Zn1 42.81(6) . 2_646
N1 Zn4 Zn1 164.18(8) . 2_646
O5 Zn4 Zn1 106.47(6) . 2_646
O3 Zn4 Zn1 73.92(5) 2_746 2_646
C2 C1 C6 120.8(3) . .
C2 C1 C7 119.3(3) . .
C6 C1 C7 119.8(3) . .
C1 C2 C3 119.9(3) . .
C1 C2 H2 120.0 . .
C3 C2 H2 120.0 . .
C4 C3 C2 119.6(3) . .
C4 C3 C8 120.5(3) . .
C2 C3 C8 119.9(3) . .
C3 C4 C5 120.5(3) . .
C3 C4 H4 119.7 . .
C5 C4 H4 119.7 . .
O7 C5 C6 125.2(3) . .
O7 C5 C4 114.4(3) . .
C6 C5 C4 120.3(3) . .
C5 C6 C1 118.7(3) . .
C5 C6 H6 120.6 . .
C1 C6 H6 120.6 . .
O2 C7 O1 124.7(3) . .
O2 C7 C1 118.7(3) . .
O1 C7 C1 116.6(3) . .
O3 C8 O4 125.0(3) . .
O3 C8 C3 119.5(3) . .
O4 C8 C3 115.5(3) . .
O7 C9 C10 108.3(3) . .
O7 C9 H9A 110.0 . .
C10 C9 H9A 110.0 . .
O7 C9 H9B 110.0 . .
C10 C9 H9B 110.0 . .
H9A C9 H9B 108.4 . .
C15 C10 C11 117.9(3) . .
C15 C10 C9 120.3(3) . .
C11 C10 C9 121.8(3) . .
C12 C11 C10 120.6(3) . .
C12 C11 H11 119.7 . .
C10 C11 H11 119.7 . .
C11 C12 C13 122.0(3) . .
C11 C12 H12 119.0 . .
C13 C12 H12 119.0 . .
C12 C13 C14 116.8(3) . .
C12 C13 C16 121.2(3) . .
C14 C13 C16 121.9(3) . .
C15 C14 C13 121.3(3) . .
C15 C14 H14 119.3 . .
C13 C14 H14 119.3 . .
C14 C15 C10 121.3(3) . .
C14 C15 H15 119.4 . .
C10 C15 H15 119.4 . .
C21 C16 C17 117.1(3) . .
C21 C16 C13 120.2(3) . .
C17 C16 C13 122.7(3) . .
C18 C17 C16 120.0(3) . .
C18 C17 C22 116.2(3) . .
C16 C17 C22 123.5(3) . .
C19 C18 C17 121.5(4) . .
C19 C18 H18 119.3 . .
C17 C18 H18 119.3 . .
C20 C19 C18 119.0(3) . .
C20 C19 H19 120.5 . .
C18 C19 H19 120.5 . .
C19 C20 C21 120.6(4) . .
C19 C20 H20 119.7 . .
C21 C20 H20 119.7 . .
C20 C21 C16 121.9(4) . .
C20 C21 H21 119.0 . .
C16 C21 H21 119.0 . .
O5 C22 O6 126.5(3) . .
O5 C22 C17 118.0(3) . .
O6 C22 C17 115.4(3) . .
C28 C23 C24 119.7(3) . .
C28 C23 C29 120.4(3) . .
C24 C23 C29 119.8(3) . .
C25 C24 C23 119.8(3) . .
C25 C24 H24 120.1 . .
C23 C24 H24 120.1 . .
C24 C25 C26 119.7(3) . .
C24 C25 C30 119.8(3) . .
C26 C25 C30 120.5(3) . .
C27 C26 C25 120.2(3) . .
C27 C26 H26 119.9 . .
C25 C26 H26 119.9 . .
C28 C27 C26 120.3(3) . .
C28 C27 O14 122.6(3) . .
C26 C27 O14 117.1(3) . .
C27 C28 C23 120.2(3) . .
C27 C28 H28 119.9 . .
C23 C28 H28 119.9 . .
O9 C29 O8 124.3(3) . .
O9 C29 C23 119.6(3) . .
O8 C29 C23 116.1(3) . .
O10 C30 O11 125.8(3) . .
O10 C30 C25 117.8(3) . .
O11 C30 C25 116.4(3) . .
O14 C31 C32 109.0(5) . .
O14 C31 H31A 109.9 . .
C32 C31 H31A 109.9 . .
O14 C31 H31B 109.9 . .
C32 C31 H31B 109.9 . .
H31A C31 H31B 108.3 . .
O14 C31' C32 99.2(11) . .
O14 C31' H31C 111.9 . .
C32 C31' H31C 111.9 . .
O14 C31' H31D 111.9 . .
C32 C31' H31D 111.9 . .
H31C C31' H31D 109.6 . .
C33 C32 C37 117.8(4) . .
C33 C32 C31 116.3(8) . .
C37 C32 C31 125.7(8) . .
C33 C32 C31' 145.7(9) . .
C37 C32 C31' 96.4(9) . .
C31 C32 C31' 30.5(6) . .
C32 C33 C34 121.4(4) . .
C32 C33 H33 119.3 . .
C34 C33 H33 119.3 . .
C33 C34 C35 120.4(4) . .
C33 C34 H34 119.8 . .
C35 C34 H34 119.8 . .
C36 C35 C34 118.1(3) . .
C36 C35 C38 121.3(3) . .
C34 C35 C38 120.5(3) . .
C35 C36 C37 120.7(4) . .
C35 C36 H36 119.7 . .
C37 C36 H36 119.7 . .
C32 C37 C36 121.6(5) . .
C32 C37 H37 119.2 . .
C36 C37 H37 119.2 . .
C39 C38 C43 118.0(3) . .
C39 C38 C35 118.3(3) . .
C43 C38 C35 123.5(3) . .
C38 C39 C40 122.2(4) . .
C38 C39 H39 118.9 . .
C40 C39 H39 118.9 . .
C41 C40 C39 119.7(4) . .
C41 C40 H40 120.2 . .
C39 C40 H40 120.2 . .
C40 C41 C42 119.5(3) . .
C40 C41 H41 120.2 . .
C42 C41 H41 120.2 . .
C41 C42 C43 121.2(4) . .
C41 C42 H42 119.4 . .
C43 C42 H42 119.4 . .
C42 C43 C38 119.3(3) . .
C42 C43 C44 115.8(3) . .
C38 C43 C44 124.6(3) . .
O12 C44 O13 124.1(3) . .
O12 C44 C43 117.7(3) . .
O13 C44 C43 118.2(3) . .
N3 C45 N1 113.8(3) . .
N3 C45 H45 123.1 . .
N1 C45 H45 123.1 . .
N2 C46 N1 109.3(3) . .
N2 C46 H46 125.3 . .
N1 C46 H46 125.3 . .
N2 C47 C48 112.0(3) . .
N2 C47 H47A 109.2 . .
C48 C47 H47A 109.2 . .
N2 C47 H47B 109.2 . .
C48 C47 H47B 109.2 . .
H47A C47 H47B 107.9 . .
C48 C48 C47 115.0(5) 2_755 .
C48 C48 H48A 108.5 2_755 .
C47 C48 H48A 108.5 . .
C48 C48 H48B 108.5 2_755 .
C47 C48 H48B 108.5 . .
H48A C48 H48B 107.5 . .
C46 N1 C45 103.7(3) . .
C46 N1 Zn4 125.9(2) . .
C45 N1 Zn4 130.4(2) . .
C46 N2 N3 109.9(3) . .
C46 N2 C47 128.5(3) . .
N3 N2 C47 121.5(3) . .
C45 N3 N2 103.2(3) . .
C7 O1 Zn1 118.93(19) . .
C7 O2 Zn3 141.8(2) . 1_546
C8 O3 Zn4 125.0(2) . 2_746
C8 O4 Zn1 123.35(19) . 1_655
C22 O5 Zn4 137.2(2) . .
C22 O6 Zn3 134.8(2) . 2_655
C5 O7 C9 120.5(2) . .
C29 O8 Zn2 116.4(2) . .
C30 O10 Zn3 141.8(2) . 1_655
C30 O11 Zn2 121.50(19) . 1_655
C44 O12 Zn4 121.3(2) . .
C44 O13 Zn1 122.4(2) . 2_646
C27 O14 C31 117.5(4) . .
C27 O14 C31' 111.6(7) . .
C31 O14 C31' 33.9(7) . .
Zn2 O15 Zn3 112.47(9) . .
Zn2 O15 Zn3 118.86(11) . 2_665
Zn3 O15 Zn3 100.65(9) . 2_665
Zn2 O15 H15O 110(3) . .
Zn3 O15 H15O 114(3) . .
Zn3 O15 H15O 101(3) 2_665 .
Zn4 O16 Zn1 94.44(10) . 2_646
Zn4 O16 Zn3 126.88(11) . 2_655
Zn1 O16 Zn3 114.60(9) 2_646 2_655
Zn4 O16 H16O 109(2) . .
Zn1 O16 H16O 106(3) 2_646 .
Zn3 O16 H16O 105(3) 2_655 .
Zn2 O1W H1WA 103(3) . .
Zn2 O1W H1WB 116(3) . .
H1WA O1W H1WB 112.7(17) . .

loop_
_geom_bond_atom_site_label_1
_geom_bond_atom_site_label_2
_geom_bond_distance
_geom_bond_site_symmetry_2
Zn1 O1 1.899(2) .
Zn1 O4 1.938(2) 1_455
Zn1 O13 1.982(3) 2_646
Zn1 O16 1.984(2) 2_646
Zn1 Zn4 2.9105(5) 2_646
Zn2 O11 1.925(2) 1_455
Zn2 O8 1.932(2) .
Zn2 O15 1.944(2) .
Zn2 O1W 2.042(3) .
Zn3 O15 2.064(2) .
Zn3 O16 2.070(2) 2_655
Zn3 O6 2.092(2) 2_655
Zn3 O2 2.094(2) 1_564
Zn3 O10 2.143(2) 1_455
Zn3 O15 2.160(2) 2_665
Zn4 O12 1.969(2) .
Zn4 O16 1.982(2) .
Zn4 N1 1.991(2) .
Zn4 O5 2.082(2) .
Zn4 O3 2.180(2) 2_746
Zn4 Zn1 2.9105(5) 2_646
C1 C2 1.377(4) .
C1 C6 1.391(4) .
C1 C7 1.494(4) .
C2 C3 1.384(4) .
C2 H2 0.9300 .
C3 C4 1.375(4) .
C3 C8 1.489(4) .
C4 C5 1.385(4) .
C4 H4 0.9300 .
C5 O7 1.363(4) .
C5 C6 1.381(4) .
C6 H6 0.9300 .
C7 O2 1.236(4) .
C7 O1 1.272(4) .
C8 O3 1.242(4) .
C8 O4 1.279(4) .
C9 O7 1.403(4) .
C9 C10 1.501(4) .
C9 H9A 0.9700 .
C9 H9B 0.9700 .
C10 C15 1.379(5) .
C10 C11 1.385(5) .
C11 C12 1.376(4) .
C11 H11 0.9300 .
C12 C13 1.383(5) .
C12 H12 0.9300 .
C13 C14 1.393(5) .
C13 C16 1.481(4) .
C14 C15 1.373(5) .
C14 H14 0.9300 .
C15 H15 0.9300 .
C16 C21 1.395(5) .
C16 C17 1.408(5) .
C17 C18 1.384(4) .
C17 C22 1.500(5) .
C18 C19 1.380(5) .
C18 H18 0.9300 .
C19 C20 1.368(6) .
C19 H19 0.9300 .
C20 C21 1.375(5) .
C20 H20 0.9300 .
C21 H21 0.9300 .
C22 O5 1.242(4) .
C22 O6 1.252(4) .
C23 C28 1.389(4) .
C23 C24 1.393(4) .
C23 C29 1.495(4) .
C24 C25 1.381(4) .
C24 H24 0.9300 .
C25 C26 1.389(4) .
C25 C30 1.504(4) .
C26 C27 1.380(4) .
C26 H26 0.9300 .
C27 C28 1.367(5) .
C27 O14 1.382(4) .
C28 H28 0.9300 .
C29 O9 1.231(4) .
C29 O8 1.285(4) .
C30 O10 1.235(4) .
C30 O11 1.268(4) .
C31 O14 1.383(7) .
C31 C32 1.510(7) .
C31 H31A 0.9700 .
C31 H31B 0.9700 .
C31' O14 1.463(18) .
C31' C32 1.63(2) .
C31' H31C 0.9700 .
C31' H31D 0.9700 .
C32 C33 1.366(7) .
C32 C37 1.372(7) .
C33 C34 1.379(6) .
C33 H33 0.9300 .
C34 C35 1.385(5) .
C34 H34 0.9300 .
C35 C36 1.371(5) .
C35 C38 1.493(4) .
C36 C37 1.372(5) .
C36 H36 0.9300 .
C37 H37 0.9300 .
C38 C39 1.373(5) .
C38 C43 1.396(5) .
C39 C40 1.377(5) .
C39 H39 0.9300 .
C40 C41 1.367(6) .
C40 H40 0.9300 .
C41 C42 1.368(6) .
C41 H41 0.9300 .
C42 C43 1.395(5) .
C42 H42 0.9300 .
C43 C44 1.480(5) .
C44 O12 1.254(4) .
C44 O13 1.260(4) .
C45 N3 1.300(4) .
C45 N1 1.343(4) .
C45 H45 0.9300 .
C46 N2 1.319(4) .
C46 N1 1.321(4) .
C46 H46 0.9300 .
C47 N2 1.462(4) .
C47 C48 1.514(6) .
C47 H47A 0.9700 .
C47 H47B 0.9700 .
C48 C48 1.493(8) 2_755
C48 H48A 0.9700 .
C48 H48B 0.9700 .
N2 N3 1.349(4) .
O2 Zn3 2.094(2) 1_546
O3 Zn4 2.180(2) 2_746
O4 Zn1 1.938(2) 1_655
O6 Zn3 2.092(2) 2_655
O10 Zn3 2.143(2) 1_655
O11 Zn2 1.925(2) 1_655
O13 Zn1 1.982(3) 2_646
O15 Zn3 2.160(2) 2_665
O15 H15O 0.807(10) .
O16 Zn1 1.984(2) 2_646
O16 Zn3 2.070(2) 2_655
O16 H16O 0.812(10) .
O1W H1WA 0.861(10) .
O1W H1WB 0.859(10) .

loop_
_geom_hbond_atom_site_label_D
_geom_hbond_atom_site_label_H
_geom_hbond_atom_site_label_A
_geom_hbond_distance_DH
_geom_hbond_distance_HA
_geom_hbond_distance_DA
_geom_hbond_angle_DHA
O15 H15O O9 0.807(10) 2.40(3) 2.913(3) 122(3)

loop_
_geom_torsion_atom_site_label_1
_geom_torsion_atom_site_label_2
_geom_torsion_atom_site_label_3
_geom_torsion_atom_site_label_4
_geom_torsion
_geom_torsion_site_symmetry_1
_geom_torsion_site_symmetry_4
C6 C1 C2 C3 2.4(5) . .
C7 C1 C2 C3 -176.0(3) . .
C1 C2 C3 C4 -1.1(5) . .
C1 C2 C3 C8 179.1(3) . .
C2 C3 C4 C5 -0.9(5) . .
C8 C3 C4 C5 178.9(3) . .
C3 C4 C5 O7 -179.8(3) . .
C3 C4 C5 C6 1.7(6) . .
O7 C5 C6 C1 -178.8(4) . .
C4 C5 C6 C1 -0.4(5) . .
C2 C1 C6 C5 -1.7(5) . .
C7 C1 C6 C5 176.8(3) . .
C2 C1 C7 O2 2.2(5) . .
C6 C1 C7 O2 -176.2(3) . .
C2 C1 C7 O1 -178.6(3) . .
C6 C1 C7 O1 2.9(5) . .
C4 C3 C8 O3 -173.0(3) . .
C2 C3 C8 O3 6.8(5) . .
C4 C3 C8 O4 8.2(5) . .
C2 C3 C8 O4 -172.0(3) . .
O7 C9 C10 C15 -171.6(4) . .
O7 C9 C10 C11 7.8(5) . .
C15 C10 C11 C12 2.7(6) . .
C9 C10 C11 C12 -176.7(4) . .
C10 C11 C12 C13 -0.7(6) . .
C11 C12 C13 C14 -1.6(6) . .
C11 C12 C13 C16 175.9(4) . .
C12 C13 C14 C15 1.9(6) . .
C16 C13 C14 C15 -175.5(4) . .
C13 C14 C15 C10 0.1(6) . .
C11 C10 C15 C14 -2.4(6) . .
C9 C10 C15 C14 177.0(4) . .
C12 C13 C16 C21 -140.6(4) . .
C14 C13 C16 C21 36.8(5) . .
C12 C13 C16 C17 35.7(5) . .
C14 C13 C16 C17 -147.0(4) . .
C21 C16 C17 C18 0.8(5) . .
C13 C16 C17 C18 -175.6(3) . .
C21 C16 C17 C22 -172.4(3) . .
C13 C16 C17 C22 11.2(5) . .
C16 C17 C18 C19 -1.6(6) . .
C22 C17 C18 C19 172.1(4) . .
C17 C18 C19 C20 0.3(6) . .
C18 C19 C20 C21 1.8(6) . .
C19 C20 C21 C16 -2.6(6) . .
C17 C16 C21 C20 1.2(5) . .
C13 C16 C21 C20 177.7(3) . .
C18 C17 C22 O5 67.5(4) . .
C16 C17 C22 O5 -119.0(4) . .
C18 C17 C22 O6 -109.6(4) . .
C16 C17 C22 O6 63.9(4) . .
C28 C23 C24 C25 -1.0(5) . .
C29 C23 C24 C25 178.5(3) . .
C23 C24 C25 C26 -0.3(5) . .
C23 C24 C25 C30 -179.0(3) . .
C24 C25 C26 C27 2.3(5) . .
C30 C25 C26 C27 -178.9(3) . .
C25 C26 C27 C28 -3.1(6) . .
C25 C26 C27 O14 174.0(3) . .
C26 C27 C28 C23 1.8(6) . .
O14 C27 C28 C23 -175.1(4) . .
C24 C23 C28 C27 0.3(5) . .
C29 C23 C28 C27 -179.2(3) . .
C28 C23 C29 O9 -176.7(3) . .
C24 C23 C29 O9 3.8(5) . .
C28 C23 C29 O8 2.9(5) . .
C24 C23 C29 O8 -176.6(3) . .
C24 C25 C30 O10 -12.0(5) . .
C26 C25 C30 O10 169.2(3) . .
C24 C25 C30 O11 167.7(3) . .
C26 C25 C30 O11 -11.1(5) . .
O14 C31 C32 C33 92.5(11) . .
O14 C31 C32 C37 -92.6(11) . .
O14 C31 C32 C31' -74.9(15) . .
O14 C31' C32 C33 41(3) . .
O14 C31' C32 C37 -133.4(13) . .
O14 C31' C32 C31 61.0(12) . .
C37 C32 C33 C34 -1.4(7) . .
C31 C32 C33 C34 174.0(5) . .
C31' C32 C33 C34 -174.7(17) . .
C32 C33 C34 C35 -0.2(7) . .
C33 C34 C35 C36 1.4(6) . .
C33 C34 C35 C38 -174.8(4) . .
C34 C35 C36 C37 -1.0(6) . .
C38 C35 C36 C37 175.1(4) . .
C33 C32 C37 C36 1.8(7) . .
C31 C32 C37 C36 -173.1(5) . .
C31' C32 C37 C36 178.0(10) . .
C35 C36 C37 C32 -0.6(7) . .
C36 C35 C38 C39 -133.3(4) . .
C34 C35 C38 C39 42.7(5) . .
C36 C35 C38 C43 41.3(5) . .
C34 C35 C38 C43 -142.7(4) . .
C43 C38 C39 C40 0.4(6) . .
C35 C38 C39 C40 175.2(4) . .
C38 C39 C40 C41 -3.2(7) . .
C39 C40 C41 C42 3.6(7) . .
C40 C41 C42 C43 -1.3(7) . .
C41 C42 C43 C38 -1.5(6) . .
C41 C42 C43 C44 172.3(4) . .
C39 C38 C43 C42 2.0(5) . .
C35 C38 C43 C42 -172.6(4) . .
C39 C38 C43 C44 -171.3(3) . .
C35 C38 C43 C44 14.2(6) . .
C42 C43 C44 O12 -143.2(3) . .
C38 C43 C44 O12 30.2(5) . .
C42 C43 C44 O13 33.9(5) . .
C38 C43 C44 O13 -152.7(3) . .
N2 C47 C48 C48 62.9(7) . 2_755
N2 C46 N1 C45 0.8(4) . .
N2 C46 N1 Zn4 -177.9(2) . .
N3 C45 N1 C46 -1.2(4) . .
N3 C45 N1 Zn4 177.4(2) . .
O12 Zn4 N1 C46 -66.8(3) . .
O16 Zn4 N1 C46 122.0(3) . .
O5 Zn4 N1 C46 25.1(3) . .
O3 Zn4 N1 C46 -152.5(3) 2_746 .
Zn1 Zn4 N1 C46 -167.8(2) 2_646 .
O12 Zn4 N1 C45 114.8(3) . .
O16 Zn4 N1 C45 -56.3(4) . .
O5 Zn4 N1 C45 -153.2(3) . .
O3 Zn4 N1 C45 29.1(3) 2_746 .
Zn1 Zn4 N1 C45 13.9(6) 2_646 .
N1 C46 N2 N3 -0.2(4) . .
N1 C46 N2 C47 175.7(3) . .
C48 C47 N2 C46 -88.4(5) . .
C48 C47 N2 N3 87.1(4) . .
N1 C45 N3 N2 1.0(4) . .
C46 N2 N3 C45 -0.5(4) . .
C47 N2 N3 C45 -176.7(3) . .
O2 C7 O1 Zn1 -29.1(5) . .
C1 C7 O1 Zn1 151.8(2) . .
O4 Zn1 O1 C7 173.6(2) 1_455 .
O13 Zn1 O1 C7 -76.8(3) 2_646 .
O16 Zn1 O1 C7 40.1(3) 2_646 .
Zn4 Zn1 O1 C7 3.0(4) 2_646 .
O1 C7 O2 Zn3 -12.5(6) . 1_546
C1 C7 O2 Zn3 166.6(3) . 1_546
O4 C8 O3 Zn4 -27.5(5) . 2_746
C3 C8 O3 Zn4 153.8(2) . 2_746
O3 C8 O4 Zn1 2.9(5) . 1_655
C3 C8 O4 Zn1 -178.4(2) . 1_655
O6 C22 O5 Zn4 -8.6(6) . .
C17 C22 O5 Zn4 174.7(2) . .
O12 Zn4 O5 C22 -121.6(3) . .
O16 Zn4 O5 C22 1.0(3) . .
N1 Zn4 O5 C22 135.0(3) . .
O3 Zn4 O5 C22 -140.5(19) 2_746 .
Zn1 Zn4 O5 C22 -41.3(3) 2_646 .
O5 C22 O6 Zn3 -3.6(5) . 2_655
C17 C22 O6 Zn3 173.2(2) . 2_655
C6 C5 O7 C9 -9.6(6) . .
C4 C5 O7 C9 171.9(4) . .
C10 C9 O7 C5 -178.1(3) . .
O9 C29 O8 Zn2 27.3(5) . .
C23 C29 O8 Zn2 -152.3(2) . .
O11 Zn2 O8 C29 178.4(2) 1_455 .
O15 Zn2 O8 C29 -30.5(3) . .
O1W Zn2 O8 C29 75.4(3) . .
O11 C30 O10 Zn3 18.2(6) . 1_655
C25 C30 O10 Zn3 -162.1(3) . 1_655
O10 C30 O11 Zn2 1.0(5) . 1_655
C25 C30 O11 Zn2 -178.7(2) . 1_655
O13 C44 O12 Zn4 0.5(5) . .
C43 C44 O12 Zn4 177.4(2) . .
O16 Zn4 O12 C44 -14.5(3) . .
N1 Zn4 O12 C44 173.1(2) . .
O5 Zn4 O12 C44 83.6(3) . .
O3 Zn4 O12 C44 -97.1(3) 2_746 .
Zn1 Zn4 O12 C44 -22.7(2) 2_646 .
O12 C44 O13 Zn1 40.4(4) . 2_646
C43 C44 O13 Zn1 -136.5(3) . 2_646
C28 C27 O14 C31 -56.1(9) . .
C26 C27 O14 C31 126.9(9) . .
C28 C27 O14 C31' -19.2(13) . .
C26 C27 O14 C31' 163.8(13) . .
C32 C31 O14 C27 166.2(7) . .
C32 C31 O14 C31' 77.9(15) . .
C32 C31' O14 C27 -167.8(8) . .
C32 C31' O14 C31 -60.3(12) . .
O11 Zn2 O15 Zn3 -38.38(15) 1_455 .
O8 Zn2 O15 Zn3 166.52(11) . .
O1W Zn2 O15 Zn3 65.79(12) . .
O11 Zn2 O15 Zn3 78.77(13) 1_455 2_665
O8 Zn2 O15 Zn3 -76.33(14) . 2_665
O1W Zn2 O15 Zn3 -177.06(10) . 2_665
O16 Zn3 O15 Zn2 99.5(4) 2_655 .
O6 Zn3 O15 Zn2 -51.51(12) 2_655 .
O2 Zn3 O15 Zn2 -139.07(12) 1_564 .
O10 Zn3 O15 Zn2 38.44(12) 1_455 .
O15 Zn3 O15 Zn2 127.54(15) 2_665 .
O16 Zn3 O15 Zn3 -28.1(4) 2_655 2_665
O6 Zn3 O15 Zn3 -179.05(8) 2_655 2_665
O2 Zn3 O15 Zn3 93.39(10) 1_564 2_665
O10 Zn3 O15 Zn3 -89.10(9) 1_455 2_665
O15 Zn3 O15 Zn3 0.0 2_665 2_665
O12 Zn4 O16 Zn1 -11.99(14) . 2_646
N1 Zn4 O16 Zn1 157.82(11) . 2_646
O5 Zn4 O16 Zn1 -108.17(10) . 2_646
O3 Zn4 O16 Zn1 70.37(9) 2_746 2_646
O12 Zn4 O16 Zn3 113.47(14) . 2_655
N1 Zn4 O16 Zn3 -76.72(18) . 2_655
O5 Zn4 O16 Zn3 17.30(14) . 2_655
O3 Zn4 O16 Zn3 -164.16(14) 2_746 2_655
Zn1 Zn4 O16 Zn3 125.46(17) 2_646 2_655
